data_2236694
loop_
_publ_author_name
'Brennessel, William W.'
'Ellis, John E.'

_publ_section_title
;
 (18-Crown-6)potassium
 [(1,2,5,6-\h)-cycloocta-1,5-diene][(1,2,3,4-\h)-naphthalene]ferrate({-}I)
;
_journal_coeditor_code WM2674
_journal_issue 10
_journal_name_full 'Acta Crystallographica Section E'
_journal_page_first m1230
_journal_page_last m1231
_journal_paper_doi 10.1107/S160053681203704X
_journal_volume 68
_journal_year 2012
_chemical_formula_iupac '[K (C12 H24 O6)] [Fe (C8 H12) (C10 H8)]'
_chemical_formula_moiety 'C12 H24 K O6 +, C18 H20 Fe -'
_chemical_formula_sum 'C30 H44 Fe K O6'
_chemical_formula_weight 595.60
_chemical_name_common I
_chemical_name_systematic
;
(18-Crown-6)potassium
[(1,2,5,6-\h)-cycloocta-1,5-diene][(1,2,3,4-\h)-naphthalene]ferrate(-I)
;
_space_group_IT_number 2
_symmetry_cell_setting triclinic
_symmetry_space_group_name_Hall '-P 1'
_symmetry_space_group_name_H-M 'P -1'
_atom_sites_solution_hydrogens geom
_atom_sites_solution_primary direct
_atom_sites_solution_secondary difmap
_audit_creation_method SHELXL-97
_cell_angle_alpha 76.085(2)
_cell_angle_beta 89.651(2)
_cell_angle_gamma 74.949(2)
_cell_formula_units_Z 2
_cell_length_a 9.2440(10)
_cell_length_b 10.5285(12)
_cell_length_c 15.971(2)
_cell_measurement_reflns_used 3650
_cell_measurement_temperature 173(2)
_cell_measurement_theta_max 27.50
_cell_measurement_theta_min 2.285
_cell_volume 1454.4(3)
_computing_cell_refinement 'SAINT (Bruker, 2003)'
_computing_data_collection 'SMART (Bruker, 2003)'
_computing_data_reduction 'SAINT (Bruker, 2003)'
_computing_molecular_graphics 'SHELXTL (Sheldrick, 2008<i>b</i>)'
_computing_publication_material 'SHELXTL (Sheldrick, 2008<i>b</i>)'
_computing_structure_refinement 'SHELXL97 (Sheldrick, 2008<i>b</i>)'
_computing_structure_solution 'SIR97 (Altomare <i>et al.</i>, 1999)'
_diffrn_ambient_temperature 173(2)
_diffrn_measured_fraction_theta_full 0.989
_diffrn_measured_fraction_theta_max 0.989
_diffrn_measurement_device_type 'Siemens SMART CCD'
_diffrn_measurement_method '\w scans per \f'
_diffrn_radiation_monochromator graphite
_diffrn_radiation_source 'normal-focus sealed tube'
_diffrn_radiation_type MoK\a
_diffrn_radiation_wavelength 0.71073
_diffrn_reflns_av_R_equivalents 0.0253
_diffrn_reflns_av_sigmaI/netI 0.0309
_diffrn_reflns_limit_h_max 11
_diffrn_reflns_limit_h_min -12
_diffrn_reflns_limit_k_max 13
_diffrn_reflns_limit_k_min -13
_diffrn_reflns_limit_l_max 20
_diffrn_reflns_limit_l_min -20
_diffrn_reflns_number 17413
_diffrn_reflns_theta_full 27.51
_diffrn_reflns_theta_max 27.51
_diffrn_reflns_theta_min 1.32
_diffrn_standards_number 0
_exptl_absorpt_coefficient_mu 0.702
_exptl_absorpt_correction_T_max 0.7456
_exptl_absorpt_correction_T_min 0.6661
_exptl_absorpt_correction_type multi-scan
_exptl_absorpt_process_details '(<i>SADABS</i>; Sheldrick, 2008<i>a</i>)'
_exptl_crystal_colour 'dark red'
_exptl_crystal_density_diffrn 1.360
_exptl_crystal_density_method 'not measured'
_exptl_crystal_description block
_exptl_crystal_F_000 634
_exptl_crystal_size_max 0.42
_exptl_crystal_size_mid 0.32
_exptl_crystal_size_min 0.22
_refine_diff_density_max 0.318
_refine_diff_density_min -0.290
_refine_ls_extinction_method none
_refine_ls_goodness_of_fit_ref 1.039
_refine_ls_hydrogen_treatment mixed
_refine_ls_matrix_type full
_refine_ls_number_parameters 423
_refine_ls_number_reflns 6610
_refine_ls_number_restraints 0
_refine_ls_restrained_S_all 1.039
_refine_ls_R_factor_all 0.0418
_refine_ls_R_factor_gt 0.0311
_refine_ls_shift/su_max 0.001
_refine_ls_shift/su_mean 0.000
_refine_ls_structure_factor_coef Fsqd
_refine_ls_weighting_details 'calc w=1/[\s^2^(Fo^2^)+(0.0321P)^2^+0.4038P] where P=(Fo^2^+2Fc^2^)/3'
_refine_ls_weighting_scheme calc
_refine_ls_wR_factor_gt 0.0690
_refine_ls_wR_factor_ref 0.0727
_reflns_number_gt 5576
_reflns_number_total 6610
_reflns_threshold_expression I>2sigma(I)
_cod_data_source_file wm2674.cif
_cod_data_source_block I
_cod_database_code 2236694
_cod_database_fobs_code 2236694

loop_
_symmetry_equiv_pos_as_xyz
'x, y, z'
'-x, -y, -z'

loop_
_atom_site_type_symbol
_atom_site_label
_atom_site_fract_x
_atom_site_fract_y
_atom_site_fract_z
_atom_site_U_iso_or_equiv
_atom_site_adp_type
_atom_site_calc_flag
_atom_site_refinement_flags
_atom_site_occupancy
_atom_site_symmetry_multiplicity
Fe Fe1 0.66405(2) 0.07626(2) 0.327243(13) 0.02107(7) Uani d . 1 1
C C1 0.42748(18) 0.15429(16) 0.29524(11) 0.0273(3) Uani d . 1 1
H H1 0.364(2) 0.1109(18) 0.2718(11) 0.033(5) Uiso d . 1 1
C C2 0.46028(19) 0.12384(16) 0.38572(11) 0.0300(4) Uani d . 1 1
H H2 0.420(2) 0.058(2) 0.4266(13) 0.041(5) Uiso d . 1 1
C C3 0.5629(2) 0.18225(16) 0.41542(11) 0.0296(4) Uani d . 1 1
H H3 0.597(2) 0.1600(19) 0.4752(13) 0.036(5) Uiso d . 1 1
C C4 0.62680(19) 0.27169(16) 0.35391(10) 0.0271(3) Uani d . 1 1
H H4 0.704(2) 0.3085(17) 0.3709(11) 0.029(5) Uiso d . 1 1
C C5 0.57720(19) 0.45705(16) 0.21584(11) 0.0292(4) Uani d . 1 1
H H5 0.644(2) 0.4972(18) 0.2374(11) 0.029(5) Uiso d . 1 1
C C6 0.5125(2) 0.50782(18) 0.13140(12) 0.0347(4) Uani d . 1 1
H H6 0.535(2) 0.583(2) 0.0952(12) 0.038(5) Uiso d . 1 1
C C7 0.4159(2) 0.44642(19) 0.10107(12) 0.0363(4) Uani d . 1 1
H H7 0.370(2) 0.4835(19) 0.0440(13) 0.038(5) Uiso d . 1 1
C C8 0.38090(19) 0.33404(17) 0.15534(11) 0.0304(4) Uani d . 1 1
H H8 0.312(2) 0.2921(18) 0.1354(11) 0.033(5) Uiso d . 1 1
C C9 0.44646(17) 0.27912(15) 0.23910(10) 0.0245(3) Uani d . 1 1
C C10 0.54882(17) 0.34143(15) 0.27027(10) 0.0241(3) Uani d . 1 1
C C11 0.83151(18) 0.08378(17) 0.24371(10) 0.0252(3) Uani d . 1 1
H H11 0.8227(19) 0.1757(18) 0.2129(11) 0.029(5) Uiso d . 1 1
C C12 0.72907(18) 0.02003(16) 0.21617(10) 0.0249(3) Uani d . 1 1
H H12 0.658(2) 0.0732(18) 0.1659(11) 0.030(5) Uiso d . 1 1
C C13 0.7681(2) -0.13215(17) 0.22562(11) 0.0291(4) Uani d . 1 1
H H13A 0.681(2) -0.1568(18) 0.2049(11) 0.033(5) Uiso d . 1 1
H H13B 0.853(2) -0.1600(18) 0.1890(12) 0.034(5) Uiso d . 1 1
C C14 0.8100(2) -0.21363(17) 0.32012(12) 0.0311(4) Uani d . 1 1
H H14A 0.916(2) -0.2459(18) 0.3285(11) 0.032(5) Uiso d . 1 1
H H14B 0.772(2) -0.2956(19) 0.3322(12) 0.036(5) Uiso d . 1 1
C C15 0.74815(18) -0.12962(16) 0.38461(10) 0.0274(3) Uani d . 1 1
H H15 0.6795(19) -0.1666(17) 0.4243(11) 0.025(4) Uiso d . 1 1
C C16 0.83112(19) -0.05207(17) 0.41517(11) 0.0294(4) Uani d . 1 1
H H16 0.813(2) -0.0428(18) 0.4740(12) 0.035(5) Uiso d . 1 1
C C17 0.9833(2) -0.0384(2) 0.38516(12) 0.0369(4) Uani d . 1 1
H H17A 1.063(2) -0.122(2) 0.4099(12) 0.042(5) Uiso d . 1 1
H H17B 1.006(2) 0.033(2) 0.4088(12) 0.037(5) Uiso d . 1 1
C C18 0.98569(19) 0.00363(19) 0.28624(12) 0.0321(4) Uani d . 1 1
H H18A 1.0232(19) -0.0742(18) 0.2615(11) 0.030(5) Uiso d . 1 1
H H18B 1.058(2) 0.0561(19) 0.2702(12) 0.038(5) Uiso d . 1 1
K K1 0.20189(4) 0.61844(4) 0.21260(2) 0.02749(9) Uani d . 1 1
O O1 0.15085(12) 0.44660(11) 0.36324(7) 0.0284(2) Uani d . 1 1
O O2 -0.03471(13) 0.48729(11) 0.21687(7) 0.0286(2) Uani d . 1 1
O O3 0.02462(13) 0.65530(12) 0.05729(7) 0.0315(3) Uani d . 1 1
O O4 0.18316(13) 0.85078(12) 0.06839(7) 0.0330(3) Uani d . 1 1
O O5 0.37379(13) 0.80421(11) 0.21515(7) 0.0310(3) Uani d . 1 1
O O6 0.29972(12) 0.64416(11) 0.37056(7) 0.0256(2) Uani d . 1 1
C C19 0.02914(19) 0.38609(17) 0.36605(11) 0.0316(4) Uani d . 1 1
H H19A -0.0635 0.4477 0.3797 0.038 Uiso calc R 1 1
H H19B 0.0515 0.2998 0.4114 0.038 Uiso calc R 1 1
C C20 0.00795(19) 0.35982(16) 0.27952(11) 0.0308(4) Uani d . 1 1
H H20A 0.1025 0.3025 0.2644 0.037 Uiso calc R 1 1
H H20B -0.0710 0.3115 0.2808 0.037 Uiso calc R 1 1
C C21 -0.06693(19) 0.47181(18) 0.13330(11) 0.0310(4) Uani d . 1 1
H H21A -0.1514 0.4298 0.1351 0.037 Uiso calc R 1 1
H H21B 0.0219 0.4120 0.1145 0.037 Uiso calc R 1 1
C C22 -0.10719(19) 0.60868(19) 0.07117(11) 0.0332(4) Uani d . 1 1
H H22A -0.1490 0.6027 0.0158 0.040 Uiso calc R 1 1
H H22B -0.1841 0.6730 0.0950 0.040 Uiso calc R 1 1
C C23 -0.0027(2) 0.78647(17) -0.00035(11) 0.0355(4) Uani d . 1 1
H H23A -0.0771 0.8532 0.0232 0.043 Uiso calc R 1 1
H H23B -0.0440 0.7849 -0.0570 0.043 Uiso calc R 1 1
C C24 0.1409(2) 0.82724(18) -0.01150(11) 0.0358(4) Uani d . 1 1
H H24A 0.2202 0.7543 -0.0266 0.043 Uiso calc R 1 1
H H24B 0.1270 0.9108 -0.0586 0.043 Uiso calc R 1 1
C C25 0.31741(19) 0.89400(18) 0.06443(11) 0.0342(4) Uani d . 1 1
H H25A 0.3073 0.9753 0.0160 0.041 Uiso calc R 1 1
H H25B 0.4031 0.8211 0.0547 0.041 Uiso calc R 1 1
C C26 0.3439(2) 0.92658(17) 0.14826(11) 0.0330(4) Uani d . 1 1
H H26A 0.4303 0.9665 0.1451 0.040 Uiso calc R 1 1
H H26B 0.2542 0.9933 0.1605 0.040 Uiso calc R 1 1
C C30 0.17578(18) 0.48077(17) 0.44181(10) 0.0278(3) Uani d . 1 1
H H30A 0.1836 0.4013 0.4912 0.033 Uiso calc R 1 1
H H30B 0.0907 0.5555 0.4499 0.033 Uiso calc R 1 1
C C31 0.31821(18) 0.52392(16) 0.43816(10) 0.0272(3) Uani d . 1 1
H H31A 0.3414 0.5416 0.4940 0.033 Uiso calc R 1 1
H H31B 0.4024 0.4511 0.4270 0.033 Uiso calc R 1 1
C C32 0.43081(17) 0.69279(16) 0.36395(10) 0.0267(3) Uani d . 1 1
H H32A 0.5150 0.6267 0.3462 0.032 Uiso calc R 1 1
H H32B 0.4602 0.7039 0.4207 0.032 Uiso calc R 1 1
C C33 0.39767(18) 0.82636(16) 0.29834(11) 0.0283(3) Uani d . 1 1
H H33A 0.3070 0.8895 0.3128 0.034 Uiso calc R 1 1
H H33B 0.4829 0.8672 0.2981 0.034 Uiso calc R 1 1

loop_
_atom_site_aniso_label
_atom_site_aniso_U_11
_atom_site_aniso_U_22
_atom_site_aniso_U_33
_atom_site_aniso_U_12
_atom_site_aniso_U_13
_atom_site_aniso_U_23
Fe1 0.02165(12) 0.02075(11) 0.01995(11) -0.00350(8) 0.00137(8) -0.00573(8)
C1 0.0217(8) 0.0211(8) 0.0376(9) -0.0045(6) 0.0020(7) -0.0057(7)
C2 0.0292(9) 0.0237(8) 0.0328(9) -0.0032(7) 0.0117(7) -0.0034(7)
C3 0.0367(9) 0.0258(8) 0.0231(8) -0.0009(7) 0.0062(7) -0.0082(7)
C4 0.0287(8) 0.0261(8) 0.0290(8) -0.0057(7) 0.0028(7) -0.0130(7)
C5 0.0276(8) 0.0233(8) 0.0380(9) -0.0077(7) 0.0099(7) -0.0090(7)
C6 0.0368(10) 0.0258(9) 0.0352(10) -0.0050(7) 0.0134(8) 0.0002(7)
C7 0.0351(10) 0.0371(10) 0.0271(9) 0.0003(8) 0.0024(8) -0.0006(8)
C8 0.0251(8) 0.0314(9) 0.0320(9) -0.0026(7) -0.0015(7) -0.0076(7)
C9 0.0201(7) 0.0213(7) 0.0301(8) -0.0004(6) 0.0048(6) -0.0085(6)
C10 0.0229(8) 0.0206(7) 0.0289(8) -0.0021(6) 0.0076(6) -0.0105(6)
C11 0.0265(8) 0.0252(8) 0.0247(8) -0.0075(6) 0.0057(6) -0.0072(6)
C12 0.0248(8) 0.0284(8) 0.0213(7) -0.0048(6) 0.0025(6) -0.0082(6)
C13 0.0287(9) 0.0295(9) 0.0327(9) -0.0068(7) 0.0040(7) -0.0157(7)
C14 0.0304(9) 0.0230(8) 0.0389(10) -0.0042(7) 0.0006(7) -0.0088(7)
C15 0.0276(8) 0.0239(8) 0.0257(8) -0.0029(7) 0.0000(7) -0.0009(6)
C16 0.0296(9) 0.0297(9) 0.0244(8) -0.0009(7) -0.0048(7) -0.0054(7)
C17 0.0275(9) 0.0385(10) 0.0422(11) -0.0033(8) -0.0098(8) -0.0112(8)
C18 0.0213(8) 0.0342(9) 0.0443(10) -0.0077(7) 0.0053(7) -0.0160(8)
K1 0.03164(19) 0.03177(19) 0.02181(17) -0.01498(15) 0.00019(14) -0.00468(14)
O1 0.0298(6) 0.0331(6) 0.0255(6) -0.0146(5) 0.0039(5) -0.0066(5)
O2 0.0335(6) 0.0279(6) 0.0285(6) -0.0118(5) 0.0009(5) -0.0107(5)
O3 0.0300(6) 0.0322(6) 0.0298(6) -0.0080(5) -0.0047(5) -0.0032(5)
O4 0.0394(7) 0.0395(7) 0.0219(6) -0.0168(5) 0.0009(5) -0.0040(5)
O5 0.0396(7) 0.0238(6) 0.0294(6) -0.0127(5) -0.0057(5) -0.0015(5)
O6 0.0245(6) 0.0247(6) 0.0260(6) -0.0074(4) -0.0034(4) -0.0025(4)
C19 0.0328(9) 0.0314(9) 0.0324(9) -0.0158(7) 0.0047(7) -0.0033(7)
C20 0.0303(9) 0.0268(8) 0.0388(9) -0.0132(7) 0.0045(7) -0.0089(7)
C21 0.0294(9) 0.0406(10) 0.0323(9) -0.0158(7) 0.0051(7) -0.0196(8)
C22 0.0258(8) 0.0476(11) 0.0297(9) -0.0094(8) -0.0020(7) -0.0164(8)
C23 0.0460(11) 0.0296(9) 0.0270(9) -0.0037(8) -0.0110(8) -0.0063(7)
C24 0.0544(12) 0.0294(9) 0.0215(8) -0.0106(8) -0.0001(8) -0.0028(7)
C25 0.0330(9) 0.0304(9) 0.0340(9) -0.0094(7) 0.0034(7) 0.0031(7)
C26 0.0327(9) 0.0252(8) 0.0382(10) -0.0126(7) -0.0038(7) 0.0033(7)
C30 0.0311(9) 0.0301(8) 0.0198(8) -0.0080(7) 0.0016(6) -0.0018(6)
C31 0.0292(8) 0.0284(8) 0.0209(8) -0.0050(7) -0.0024(6) -0.0028(6)
C32 0.0229(8) 0.0299(8) 0.0288(8) -0.0075(6) -0.0032(6) -0.0096(7)
C33 0.0256(8) 0.0268(8) 0.0352(9) -0.0096(7) -0.0019(7) -0.0095(7)

loop_
_atom_type_symbol
_atom_type_description
_atom_type_scat_dispersion_real
_atom_type_scat_dispersion_imag
_atom_type_scat_source
C C 0.0033 0.0016 'International Tables Vol C Tables 4.2.6.8 and 6.1.1.4'
H H 0.0000 0.0000 'International Tables Vol C Tables 4.2.6.8 and 6.1.1.4'
O O 0.0106 0.0060 'International Tables Vol C Tables 4.2.6.8 and 6.1.1.4'
K K 0.2009 0.2494 'International Tables Vol C Tables 4.2.6.8 and 6.1.1.4'
Fe Fe 0.3463 0.8444 'International Tables Vol C Tables 4.2.6.8 and 6.1.1.4'

loop_
_geom_angle_atom_site_label_1
_geom_angle_atom_site_label_2
_geom_angle_atom_site_label_3
_geom_angle
C12 Fe1 C11 40.72(6)
C12 Fe1 C16 101.66(7)
C11 Fe1 C16 85.08(7)
C12 Fe1 C3 163.78(7)
C11 Fe1 C3 137.43(7)
C16 Fe1 C3 93.69(7)
C12 Fe1 C15 83.82(7)
C11 Fe1 C15 94.47(7)
C16 Fe1 C15 40.18(6)
C3 Fe1 C15 111.66(7)
C12 Fe1 C2 135.35(7)
C11 Fe1 C2 162.51(7)
C16 Fe1 C2 111.20(7)
C3 Fe1 C2 39.17(7)
C15 Fe1 C2 102.14(7)
C12 Fe1 C4 128.82(6)
C11 Fe1 C4 100.06(6)
C16 Fe1 C4 105.99(7)
C3 Fe1 C4 39.54(6)
C15 Fe1 C4 141.78(6)
C2 Fe1 C4 70.01(6)
C12 Fe1 C1 99.01(7)
C11 Fe1 C1 126.64(6)
C16 Fe1 C1 146.94(7)
C3 Fe1 C1 69.83(7)
C15 Fe1 C1 118.39(6)
C2 Fe1 C1 39.12(7)
C4 Fe1 C1 79.83(6)
C2 C1 C9 120.56(15)
C2 C1 Fe1 68.54(9)
C9 C1 Fe1 92.17(10)
C2 C1 H1 120.7(11)
C9 C1 H1 115.8(11)
Fe1 C1 H1 126.7(11)
C3 C2 C1 118.02(15)
C3 C2 Fe1 69.62(9)
C1 C2 Fe1 72.35(9)
C3 C2 H2 120.0(11)
C1 C2 H2 121.8(11)
Fe1 C2 H2 124.6(11)
C2 C3 C4 118.71(15)
C2 C3 Fe1 71.20(9)
C4 C3 Fe1 72.78(9)
C2 C3 H3 122.6(11)
C4 C3 H3 118.6(11)
Fe1 C3 H3 123.8(11)
C3 C4 C10 120.06(15)
C3 C4 Fe1 67.67(9)
C10 C4 Fe1 92.85(10)
C3 C4 H4 121.5(10)
C10 C4 H4 116.0(10)
Fe1 C4 H4 125.3(10)
C6 C5 C10 120.95(16)
C6 C5 H5 121.4(11)
C10 C5 H5 117.6(11)
K1 C5 H5 116.1(11)
C7 C6 C5 120.30(16)
C7 C6 H6 119.6(12)
C5 C6 H6 120.1(12)
K1 C6 H6 106.6(12)
C6 C7 C8 119.87(17)
C6 C7 H7 119.7(12)
C8 C7 H7 120.4(12)
K1 C7 H7 103.4(12)
C9 C8 C7 121.13(16)
C9 C8 H8 118.3(11)
C7 C8 H8 120.6(11)
K1 C8 H8 111.7(11)
C8 C9 C10 119.06(15)
C8 C9 C1 123.75(15)
C10 C9 C1 116.98(14)
C5 C10 C9 118.62(15)
C5 C10 C4 124.29(15)
C9 C10 C4 116.83(14)
C12 C11 C18 122.17(15)
C12 C11 Fe1 69.60(9)
C18 C11 Fe1 112.75(11)
C12 C11 H11 116.2(10)
C18 C11 H11 116.0(10)
Fe1 C11 H11 110.0(10)
C11 C12 C13 121.97(14)
C11 C12 Fe1 69.68(9)
C13 C12 Fe1 113.82(11)
C11 C12 H12 117.4(10)
C13 C12 H12 113.5(10)
Fe1 C12 H12 112.3(10)
C12 C13 C14 112.40(13)
C12 C13 H13A 109.6(10)
C14 C13 H13A 108.0(10)
C12 C13 H13B 110.3(10)
C14 C13 H13B 109.5(10)
H13A C13 H13B 106.9(14)
C15 C14 C13 112.34(13)
C15 C14 H14A 110.1(11)
C13 C14 H14A 109.2(11)
C15 C14 H14B 108.8(11)
C13 C14 H14B 110.3(11)
H14A C14 H14B 105.9(15)
C16 C15 C14 122.00(15)
C16 C15 Fe1 68.92(9)
C14 C15 Fe1 113.32(11)
C16 C15 H15 116.8(10)
C14 C15 H15 114.3(10)
Fe1 C15 H15 112.9(10)
C15 C16 C17 124.39(16)
C15 C16 Fe1 70.90(9)
C17 C16 Fe1 110.35(12)
C15 C16 H16 115.1(11)
C17 C16 H16 114.7(11)
Fe1 C16 H16 112.2(11)
C16 C17 C18 112.64(14)
C16 C17 H17A 111.2(11)
C18 C17 H17A 111.3(12)
C16 C17 H17B 106.7(11)
C18 C17 H17B 108.4(11)
H17A C17 H17B 106.2(16)
C11 C18 C17 112.01(14)
C11 C18 H18A 108.9(10)
C17 C18 H18A 112.3(10)
C11 C18 H18B 110.4(11)
C17 C18 H18B 109.6(11)
H18A C18 H18B 103.1(15)
O1 K1 O6 60.69(3)
O1 K1 O5 121.15(3)
O6 K1 O5 60.68(3)
O1 K1 O2 59.38(3)
O6 K1 O2 116.23(3)
O5 K1 O2 165.04(4)
O1 K1 O3 119.37(3)
O6 K1 O3 162.63(4)
O5 K1 O3 117.93(3)
O2 K1 O3 60.05(3)
O1 K1 O4 163.85(4)
O6 K1 O4 115.14(3)
O5 K1 O4 58.73(3)
O2 K1 O4 116.06(3)
O3 K1 O4 59.37(3)
C30 O1 C19 112.41(12)
C30 O1 K1 116.80(9)
C19 O1 K1 120.44(9)
C21 O2 C20 111.93(12)
C21 O2 K1 110.68(9)
C20 O2 K1 108.68(9)
C23 O3 C22 112.93(13)
C23 O3 K1 114.91(9)
C22 O3 K1 114.12(9)
C25 O4 C24 112.73(13)
C25 O4 K1 111.39(9)
C24 O4 K1 112.03(9)
C26 O5 C33 112.31(12)
C26 O5 K1 118.54(9)
C33 O5 K1 114.97(9)
C31 O6 C32 111.88(11)
C31 O6 K1 113.19(8)
C32 O6 K1 112.13(9)
O1 C19 C20 108.19(13)
O1 C19 H19A 110.1
C20 C19 H19A 110.1
O1 C19 H19B 110.1
C20 C19 H19B 110.1
H19A C19 H19B 108.4
O2 C20 C19 108.37(13)
O2 C20 H20A 110.0
C19 C20 H20A 110.0
O2 C20 H20B 110.0
C19 C20 H20B 110.0
H20A C20 H20B 108.4
O2 C21 C22 108.77(13)
O2 C21 H21A 109.9
C22 C21 H21A 109.9
O2 C21 H21B 109.9
C22 C21 H21B 109.9
H21A C21 H21B 108.3
O3 C22 C21 108.65(13)
O3 C22 H22A 110.0
C21 C22 H22A 110.0
O3 C22 H22B 110.0
C21 C22 H22B 110.0
H22A C22 H22B 108.3
O3 C23 C24 109.44(14)
O3 C23 H23A 109.8
C24 C23 H23A 109.8
O3 C23 H23B 109.8
C24 C23 H23B 109.8
H23A C23 H23B 108.2
O4 C24 C23 107.90(14)
O4 C24 H24A 110.1
C23 C24 H24A 110.1
O4 C24 H24B 110.1
C23 C24 H24B 110.1
H24A C24 H24B 108.4
O4 C25 C26 108.20(14)
O4 C25 H25A 110.1
C26 C25 H25A 110.1
O4 C25 H25B 110.1
C26 C25 H25B 110.1
H25A C25 H25B 108.4
O5 C26 C25 108.47(13)
O5 C26 H26A 110.0
C25 C26 H26A 110.0
O5 C26 H26B 110.0
C25 C26 H26B 110.0
H26A C26 H26B 108.4
O1 C30 C31 108.80(13)
O1 C30 H30A 109.9
C31 C30 H30A 109.9
O1 C30 H30B 109.9
C31 C30 H30B 109.9
H30A C30 H30B 108.3
O6 C31 C30 108.64(12)
O6 C31 H31A 110.0
C30 C31 H31A 110.0
O6 C31 H31B 110.0
C30 C31 H31B 110.0
H31A C31 H31B 108.3
O6 C32 C33 108.81(12)
O6 C32 H32A 109.9
C33 C32 H32A 109.9
O6 C32 H32B 109.9
C33 C32 H32B 109.9
H32A C32 H32B 108.3
O5 C33 C32 108.60(12)
O5 C33 H33A 110.0
C32 C33 H33A 110.0
O5 C33 H33B 110.0
C32 C33 H33B 110.0
H33A C33 H33B 108.4

loop_
_geom_bond_atom_site_label_1
_geom_bond_atom_site_label_2
_geom_bond_distance
Fe1 C12 2.0410(15)
Fe1 C11 2.0421(15)
Fe1 C16 2.0525(16)
Fe1 C3 2.0736(16)
Fe1 C15 2.0786(16)
Fe1 C2 2.0940(16)
Fe1 C4 2.1413(16)
Fe1 C1 2.1441(16)
C1 C2 1.420(2)
C1 C9 1.454(2)
C1 H1 0.960(18)
C2 C3 1.397(2)
C2 H2 0.98(2)
C3 C4 1.427(2)
C3 H3 0.961(19)
C4 C10 1.452(2)
C4 H4 0.961(18)
C5 C6 1.400(3)
C5 C10 1.400(2)
C5 K1 3.4387(17)
C5 H5 0.941(18)
C6 C7 1.380(3)
C6 K1 3.1978(18)
C6 H6 0.932(19)
C7 C8 1.399(2)
C7 K1 3.1647(19)
C7 H7 0.955(19)
C8 C9 1.395(2)
C8 K1 3.3565(18)
C8 H8 0.959(18)
C9 C10 1.435(2)
C11 C12 1.420(2)
C11 C18 1.522(2)
C11 H11 0.957(18)
C12 C13 1.518(2)
C12 H12 0.994(18)
C13 C14 1.541(2)
C13 H13A 0.986(18)
C13 H13B 0.997(19)
C14 C15 1.529(2)
C14 H14A 0.944(19)
C14 H14B 0.993(19)
C15 C16 1.419(2)
C15 H15 0.980(17)
C16 C17 1.514(3)
C16 H16 0.977(19)
C17 C18 1.537(3)
C17 H17A 0.98(2)
C17 H17B 0.99(2)
C18 H18A 0.977(18)
C18 H18B 0.972(19)
K1 O1 2.7604(11)
K1 O6 2.7818(11)
K1 O5 2.8294(11)
K1 O2 2.8664(11)
K1 O3 2.8715(12)
K1 O4 2.8972(12)
O1 C30 1.4216(19)
O1 C19 1.4254(19)
O2 C21 1.4252(19)
O2 C20 1.4289(19)
O3 C23 1.424(2)
O3 C22 1.425(2)
O4 C25 1.425(2)
O4 C24 1.432(2)
O5 C26 1.4263(18)
O5 C33 1.4310(19)
O6 C31 1.4247(18)
O6 C32 1.4271(18)
C19 C20 1.497(2)
C19 H19A 0.9900
C19 H19B 0.9900
C20 H20A 0.9900
C20 H20B 0.9900
C21 C22 1.496(2)
C21 H21A 0.9900
C21 H21B 0.9900
C22 H22A 0.9900
C22 H22B 0.9900
C23 C24 1.494(3)
C23 H23A 0.9900
C23 H23B 0.9900
C24 H24A 0.9900
C24 H24B 0.9900
C25 C26 1.496(2)
C25 H25A 0.9900
C25 H25B 0.9900
C26 H26A 0.9900
C26 H26B 0.9900
C30 C31 1.497(2)
C30 H30A 0.9900
C30 H30B 0.9900
C31 H31A 0.9900
C31 H31B 0.9900
C32 C33 1.497(2)
C32 H32A 0.9900
C32 H32B 0.9900
C33 H33A 0.9900
C33 H33B 0.9900

loop_
_geom_torsion_atom_site_label_1
_geom_torsion_atom_site_label_2
_geom_torsion_atom_site_label_3
_geom_torsion_atom_site_label_4
_geom_torsion
C12 Fe1 C1 C2 161.21(10)
C11 Fe1 C1 C2 -165.77(10)
C16 Fe1 C1 C2 33.00(16)
C3 Fe1 C1 C2 -30.98(10)
C15 Fe1 C1 C2 73.40(11)
C4 Fe1 C1 C2 -70.74(10)
C12 Fe1 C1 C9 -76.67(10)
C11 Fe1 C1 C9 -43.65(13)
C16 Fe1 C1 C9 155.12(11)
C3 Fe1 C1 C9 91.14(11)
C15 Fe1 C1 C9 -164.48(9)
C2 Fe1 C1 C9 122.12(14)
C4 Fe1 C1 C9 51.38(10)
C9 C1 C2 C3 -25.0(2)
Fe1 C1 C2 C3 54.32(13)
C9 C1 C2 Fe1 -79.35(14)
C12 Fe1 C2 C3 -157.02(10)
C11 Fe1 C2 C3 -89.1(2)
C16 Fe1 C2 C3 68.48(11)
C15 Fe1 C2 C3 109.48(10)
C4 Fe1 C2 C3 -31.50(10)
C1 Fe1 C2 C3 -130.10(14)
C12 Fe1 C2 C1 -26.92(14)
C11 Fe1 C2 C1 41.0(3)
C16 Fe1 C2 C1 -161.42(9)
C3 Fe1 C2 C1 130.10(14)
C15 Fe1 C2 C1 -120.42(10)
C4 Fe1 C2 C1 98.60(10)
C1 C2 C3 C4 1.5(2)
Fe1 C2 C3 C4 57.12(13)
C1 C2 C3 Fe1 -55.66(13)
C12 Fe1 C3 C2 79.2(3)
C11 Fe1 C3 C2 153.62(10)
C16 Fe1 C3 C2 -119.64(10)
C15 Fe1 C3 C2 -82.59(11)
C4 Fe1 C3 C2 129.54(15)
C1 Fe1 C3 C2 30.94(10)
C12 Fe1 C3 C4 -50.3(3)
C11 Fe1 C3 C4 24.08(15)
C16 Fe1 C3 C4 110.82(10)
C15 Fe1 C3 C4 147.87(10)
C2 Fe1 C3 C4 -129.54(15)
C1 Fe1 C3 C4 -98.60(11)
C2 C3 C4 C10 23.5(2)
Fe1 C3 C4 C10 79.89(13)
C2 C3 C4 Fe1 -56.34(13)
C12 Fe1 C4 C3 163.98(10)
C11 Fe1 C4 C3 -163.72(10)
C16 Fe1 C4 C3 -76.00(11)
C15 Fe1 C4 C3 -53.04(15)
C2 Fe1 C4 C3 31.22(10)
C1 Fe1 C4 C3 70.55(11)
C12 Fe1 C4 C10 42.54(13)
C11 Fe1 C4 C10 74.83(10)
C16 Fe1 C4 C10 162.55(10)
C3 Fe1 C4 C10 -121.45(15)
C15 Fe1 C4 C10 -174.49(10)
C2 Fe1 C4 C10 -90.23(11)
C1 Fe1 C4 C10 -50.90(10)
C10 C5 C6 C7 1.7(3)
K1 C5 C6 C7 -72.46(15)
C10 C5 C6 K1 74.20(15)
C5 C6 C7 C8 0.9(3)
K1 C6 C7 C8 -78.03(16)
C5 C6 C7 K1 78.91(15)
C6 C7 C8 C9 -2.5(3)
K1 C7 C8 C9 -76.77(15)
C6 C7 C8 K1 74.31(16)
C7 C8 C9 C10 1.4(2)
K1 C8 C9 C10 -64.79(13)
C7 C8 C9 C1 -173.11(16)
K1 C8 C9 C1 120.69(14)
C2 C1 C9 C8 -162.24(15)
Fe1 C1 C9 C8 131.52(14)
C2 C1 C9 C10 23.1(2)
Fe1 C1 C9 C10 -43.11(14)
C6 C5 C10 C9 -2.7(2)
K1 C5 C10 C9 60.69(13)
C6 C5 C10 C4 171.20(15)
K1 C5 C10 C4 -125.37(14)
C8 C9 C10 C5 1.2(2)
C1 C9 C10 C5 176.05(14)
C8 C9 C10 C4 -173.22(14)
C1 C9 C10 C4 1.7(2)
C3 C4 C10 C5 161.21(15)
Fe1 C4 C10 C5 -133.04(14)
C3 C4 C10 C9 -24.8(2)
Fe1 C4 C10 C9 41.00(14)
C16 Fe1 C11 C12 114.26(10)
C3 Fe1 C11 C12 -155.64(10)
C15 Fe1 C11 C12 75.15(10)
C2 Fe1 C11 C12 -86.6(2)
C4 Fe1 C11 C12 -140.34(10)
C1 Fe1 C11 C12 -55.59(12)
C12 Fe1 C11 C18 -117.39(16)
C16 Fe1 C11 C18 -3.13(12)
C3 Fe1 C11 C18 86.97(14)
C15 Fe1 C11 C18 -42.24(12)
C2 Fe1 C11 C18 156.0(2)
C4 Fe1 C11 C18 102.27(12)
C1 Fe1 C11 C18 -172.98(11)
C18 C11 C12 C13 -1.4(2)
Fe1 C11 C12 C13 -106.05(15)
C18 C11 C12 Fe1 104.69(15)
C16 Fe1 C12 C11 -68.04(10)
C3 Fe1 C12 C11 92.7(3)
C15 Fe1 C12 C11 -104.24(10)
C2 Fe1 C12 C11 154.72(10)
C4 Fe1 C12 C11 53.76(12)
C1 Fe1 C12 C11 137.91(10)
C11 Fe1 C12 C13 116.98(16)
C16 Fe1 C12 C13 48.94(13)
C3 Fe1 C12 C13 -150.3(2)
C15 Fe1 C12 C13 12.74(12)
C2 Fe1 C12 C13 -88.29(14)
C4 Fe1 C12 C13 170.74(11)
C1 Fe1 C12 C13 -105.10(12)
C11 C12 C13 C14 57.8(2)
Fe1 C12 C13 C14 -22.33(18)
C12 C13 C14 C15 21.5(2)
C13 C14 C15 C16 -90.26(19)
C13 C14 C15 Fe1 -11.36(18)
C12 Fe1 C15 C16 116.31(11)
C11 Fe1 C15 C16 76.95(10)
C3 Fe1 C15 C16 -68.72(11)
C2 Fe1 C15 C16 -108.57(11)
C4 Fe1 C15 C16 -35.54(15)
C1 Fe1 C15 C16 -146.77(10)
C12 Fe1 C15 C14 -0.58(12)
C11 Fe1 C15 C14 -39.94(13)
C16 Fe1 C15 C14 -116.89(16)
C3 Fe1 C15 C14 174.39(12)
C2 Fe1 C15 C14 134.54(12)
C4 Fe1 C15 C14 -152.43(12)
C1 Fe1 C15 C14 96.34(13)
C14 C15 C16 C17 3.0(2)
Fe1 C15 C16 C17 -102.06(16)
C14 C15 C16 Fe1 105.03(15)
C12 Fe1 C16 C15 -65.50(11)
C11 Fe1 C16 C15 -102.89(10)
C3 Fe1 C16 C15 119.79(10)
C2 Fe1 C16 C15 83.71(11)
C4 Fe1 C16 C15 158.04(10)
C1 Fe1 C16 C15 62.09(16)
C12 Fe1 C16 C17 55.10(13)
C11 Fe1 C16 C17 17.71(12)
C3 Fe1 C16 C17 -119.61(13)
C15 Fe1 C16 C17 120.60(17)
C2 Fe1 C16 C17 -155.69(12)
C4 Fe1 C16 C17 -81.36(13)
C1 Fe1 C16 C17 -177.31(12)
C15 C16 C17 C18 51.3(2)
Fe1 C16 C17 C18 -29.01(19)
C12 C11 C18 C17 -91.52(19)
Fe1 C11 C18 C17 -12.05(18)
C16 C17 C18 C11 26.9(2)
C6 C7 K1 O1 -106.36(10)
C8 C7 K1 O1 15.32(12)
C6 C7 K1 O6 -39.48(12)
C8 C7 K1 O6 82.20(11)
C6 C7 K1 O5 20.15(11)
C8 C7 K1 O5 141.83(10)
C6 C7 K1 O2 -166.17(10)
C8 C7 K1 O2 -44.50(11)
C6 C7 K1 O3 137.27(11)
C8 C7 K1 O3 -101.06(11)
C6 C7 K1 O4 78.00(10)
C8 C7 K1 O4 -160.32(11)
C8 C7 K1 C6 121.68(16)
C6 C7 K1 C8 -121.68(16)
C6 C7 K1 C5 -30.64(9)
C8 C7 K1 C5 91.03(12)
C7 C6 K1 O1 83.65(11)
C5 C6 K1 O1 -38.36(12)
C7 C6 K1 O6 146.61(10)
C5 C6 K1 O6 24.60(11)
C7 C6 K1 O5 -159.10(11)
C5 C6 K1 O5 78.89(10)
C7 C6 K1 O2 16.05(12)
C5 C6 K1 O2 -105.96(11)
C7 C6 K1 O3 -41.08(10)
C5 C6 K1 O3 -163.09(10)
C7 C6 K1 O4 -99.33(11)
C5 C6 K1 O4 138.66(11)
C5 C6 K1 C7 -122.01(16)
C7 C6 K1 C8 31.25(10)
C5 C6 K1 C8 -90.76(11)
C7 C6 K1 C5 122.01(16)
C9 C8 K1 O1 -41.96(10)
C7 C8 K1 O1 -165.52(11)
C9 C8 K1 O6 12.38(11)
C7 C8 K1 O6 -111.18(11)
C9 C8 K1 O5 80.62(10)
C7 C8 K1 O5 -42.94(12)
C9 C8 K1 O2 -101.61(10)
C7 C8 K1 O2 134.83(11)
C9 C8 K1 O3 -162.66(10)
C7 C8 K1 O3 73.78(11)
C9 C8 K1 O4 144.42(9)
C7 C8 K1 O4 20.86(11)
C9 C8 K1 C7 123.56(16)
C9 C8 K1 C6 91.65(11)
C7 C8 K1 C6 -31.91(10)
C9 C8 K1 C5 58.67(10)
C7 C8 K1 C5 -64.89(11)
C6 C5 K1 O1 145.42(11)
C10 C5 K1 O1 21.06(10)
C6 C5 K1 O6 -155.54(11)
C10 C5 K1 O6 80.10(10)
C6 C5 K1 O5 -93.22(11)
C10 C5 K1 O5 142.42(11)
C6 C5 K1 O2 89.50(11)
C10 C5 K1 O2 -34.86(11)
C6 C5 K1 O3 18.96(11)
C10 C5 K1 O3 -105.40(10)
C6 C5 K1 O4 -41.51(11)
C10 C5 K1 O4 -165.87(10)
C6 C5 K1 C7 32.05(10)
C10 C5 K1 C7 -92.31(11)
C10 C5 K1 C6 -124.36(16)
C6 C5 K1 C8 65.84(11)
C10 C5 K1 C8 -58.52(10)
O6 K1 O1 C30 12.09(9)
O5 K1 O1 C30 17.53(11)
O2 K1 O1 C30 -145.04(11)
O3 K1 O1 C30 -147.96(10)
O4 K1 O1 C30 -67.09(16)
C7 K1 O1 C30 128.75(10)
C6 K1 O1 C30 102.26(11)
C8 K1 O1 C30 135.07(10)
C5 K1 O1 C30 87.59(10)
O6 K1 O1 C19 154.46(12)
O5 K1 O1 C19 159.91(10)
O2 K1 O1 C19 -2.66(10)
O3 K1 O1 C19 -5.58(12)
O4 K1 O1 C19 75.29(17)
C7 K1 O1 C19 -88.88(12)
C6 K1 O1 C19 -115.36(11)
C8 K1 O1 C19 -82.56(11)
C5 K1 O1 C19 -130.04(11)
O1 K1 O2 C21 -153.62(11)
O6 K1 O2 C21 -175.82(9)
O5 K1 O2 C21 109.87(15)
O3 K1 O2 C21 23.44(9)
O4 K1 O2 C21 44.00(11)
C7 K1 O2 C21 -45.06(10)
C6 K1 O2 C21 -51.82(11)
C8 K1 O2 C21 -62.31(10)
C5 K1 O2 C21 -80.10(11)
O1 K1 O2 C20 -30.31(9)
O6 K1 O2 C20 -52.52(10)
O5 K1 O2 C20 -126.82(14)
O3 K1 O2 C20 146.75(10)
O4 K1 O2 C20 167.31(9)
C7 K1 O2 C20 78.25(10)
C6 K1 O2 C20 71.48(10)
C8 K1 O2 C20 60.99(9)
C5 K1 O2 C20 43.21(10)
O1 K1 O3 C23 147.96(10)
O6 K1 O3 C23 62.70(16)
O5 K1 O3 C23 -17.99(12)
O2 K1 O3 C23 145.06(12)
O4 K1 O3 C23 -13.44(10)
C7 K1 O3 C23 -108.02(11)
C6 K1 O3 C23 -91.28(11)
C8 K1 O3 C23 -132.41(11)
C5 K1 O3 C23 -98.89(11)
O1 K1 O3 C22 15.21(11)
O6 K1 O3 C22 -70.04(16)
O5 K1 O3 C22 -150.74(10)
O2 K1 O3 C22 12.31(10)
O4 K1 O3 C22 -146.18(11)
C7 K1 O3 C22 119.24(11)
C6 K1 O3 C22 135.97(11)
C8 K1 O3 C22 94.84(11)
C5 K1 O3 C22 128.36(10)
O1 K1 O4 C25 120.25(14)
O6 K1 O4 C25 49.17(11)
O5 K1 O4 C25 25.78(10)
O2 K1 O4 C25 -170.22(10)
O3 K1 O4 C25 -149.51(11)
C7 K1 O4 C25 -74.70(11)
C6 K1 O4 C25 -49.95(11)
C8 K1 O4 C25 -83.23(11)
C5 K1 O4 C25 -34.13(11)
O1 K1 O4 C24 -112.43(15)
O6 K1 O4 C24 176.48(10)
O5 K1 O4 C24 153.09(12)
O2 K1 O4 C24 -42.90(12)
O3 K1 O4 C24 -22.19(10)
C7 K1 O4 C24 52.62(11)
C6 K1 O4 C24 77.37(11)
C8 K1 O4 C24 44.09(12)
C5 K1 O4 C24 93.18(11)
O1 K1 O5 C26 -152.12(11)
O6 K1 O5 C26 -146.68(12)
O2 K1 O5 C26 -64.62(18)
O3 K1 O5 C26 13.57(12)
O4 K1 O5 C26 8.98(11)
C7 K1 O5 C26 90.30(12)
C6 K1 O5 C26 99.05(12)
C8 K1 O5 C26 106.87(11)
C5 K1 O5 C26 124.11(12)
O1 K1 O5 C33 -15.23(11)
O6 K1 O5 C33 -9.79(9)
O2 K1 O5 C33 72.27(17)
O3 K1 O5 C33 150.46(9)
O4 K1 O5 C33 145.87(11)
C7 K1 O5 C33 -132.82(10)
C6 K1 O5 C33 -124.07(10)
C8 K1 O5 C33 -116.25(10)
C5 K1 O5 C33 -99.00(10)
O1 K1 O6 C31 22.09(9)
O5 K1 O6 C31 -152.57(10)
O2 K1 O6 C31 43.99(10)
O3 K1 O6 C31 117.20(13)
O4 K1 O6 C31 -175.47(9)
C7 K1 O6 C31 -73.40(10)
C6 K1 O6 C31 -89.36(10)
C8 K1 O6 C31 -46.19(10)
C5 K1 O6 C31 -79.46(10)
O1 K1 O6 C32 149.82(10)
O5 K1 O6 C32 -24.84(9)
O2 K1 O6 C32 171.72(9)
O3 K1 O6 C32 -115.07(13)
O4 K1 O6 C32 -47.74(10)
C7 K1 O6 C32 54.33(10)
C6 K1 O6 C32 38.37(10)
C8 K1 O6 C32 81.55(10)
C5 K1 O6 C32 48.27(9)
C30 O1 C19 C20 177.53(13)
K1 O1 C19 C20 33.64(17)
C21 O2 C20 C19 -176.10(13)
K1 O2 C20 C19 61.35(13)
O1 C19 C20 O2 -63.86(17)
C20 O2 C21 C22 -178.76(13)
K1 O2 C21 C22 -57.35(14)
C23 O3 C22 C21 -179.16(13)
K1 O3 C22 C21 -45.48(15)
O2 C21 C22 O3 70.65(16)
C22 O3 C23 C24 -179.81(14)
K1 O3 C23 C24 46.89(16)
C25 O4 C24 C23 -178.44(13)
K1 O4 C24 C23 54.97(15)
O3 C23 C24 O4 -69.17(17)
C24 O4 C25 C26 175.34(13)
K1 O4 C25 C26 -57.72(14)
C33 O5 C26 C25 -178.84(13)
K1 O5 C26 C25 -40.89(16)
O4 C25 C26 O5 65.82(17)
C19 O1 C30 C31 171.64(13)
K1 O1 C30 C31 -43.07(15)
C32 O6 C31 C30 179.12(13)
K1 O6 C31 C30 -53.02(14)
O1 C30 C31 O6 63.81(16)
C31 O6 C32 C33 -174.09(13)
K1 O6 C32 C33 57.49(13)
C26 O5 C33 C32 -179.00(13)
K1 O5 C33 C32 41.47(14)
O6 C32 C33 O5 -66.62(16)
